data_7018746
loop_
_publ_author_name
'Chlupat\'y, Tom\'a\<s'
'Pad\<elkov\'a, Zde\<nka'
'Ly\<cka, Anton\'in'
'Brus, Ji\<r\'i'
'R\%u\<zi\<cka, Ale\<s'

_publ_section_title
;
 Reactivity of lithium n-butyl amidinates towards group 14 metal(ii)
 chlorides providing series of hetero- and homoleptic tetrylenes.
;
_journal_issue 16
_journal_name_full 'Dalton transactions (Cambridge, England : 2003)'
_journal_page_first 5010
_journal_page_last 5019
_journal_paper_doi 10.1039/c2dt12472f
_journal_volume 41
_journal_year 2012
_chemical_formula_moiety 'C29 H43 Cl Ge N2, 0.17(C4 H10 O)'
_chemical_formula_sum 'C29.67 H44.67 Cl Ge N2 O0.17'
_chemical_formula_weight 540.05
_chemical_name_systematic
;
?
;
_space_group_IT_number 148
_symmetry_cell_setting hexagonal
_symmetry_space_group_name_Hall '-R 3'
_symmetry_space_group_name_H-M 'R -3 :H'
_atom_sites_solution_hydrogens geom
_atom_sites_solution_primary direct
_atom_sites_solution_secondary difmap
_audit_creation_method SHELXL-97
_cell_angle_alpha 90
_cell_angle_beta 90
_cell_angle_gamma 120
_cell_formula_units_Z 18
_cell_length_a 40.6731(2)
_cell_length_b 40.6731(2)
_cell_length_c 9.5350(4)
_cell_measurement_reflns_used 31714
_cell_measurement_temperature 150(1)
_cell_measurement_theta_max 27.5
_cell_measurement_theta_min 1
_cell_volume 13660.5(6)
_computing_cell_refinement 'COLLECT and DENZO'
_computing_data_collection 'COLLECT (Hooft, 1998) and DENZO (Otwinowski & Minor, 1997)'
_computing_data_reduction 'COLLECT and DENZO'
_computing_molecular_graphics 'PLATON (Spek, 2003)'
_computing_publication_material 'SHELXL-97 (Sheldrick, 2008)'
_computing_structure_refinement 'SHELXL-97 (Sheldrick, 1997)'
_computing_structure_solution 'SIR92 (Altomare et al., 1994)'
_diffrn_ambient_temperature 150(1)
_diffrn_detector_area_resol_mean 9.091
_diffrn_measured_fraction_theta_full 0.968
_diffrn_measured_fraction_theta_max 0.984
_diffrn_measurement_device_type 'Bruker Nonius KappaCCD area detector'
_diffrn_measurement_method '\f and \w scans to fill the Ewald sphere'
_diffrn_radiation_monochromator graphite
_diffrn_radiation_source 'fine-focus sealed tube'
_diffrn_radiation_type MoK\a
_diffrn_radiation_wavelength 0.71073
_diffrn_reflns_av_R_equivalents 0.0826
_diffrn_reflns_av_sigmaI/netI 0.0683
_diffrn_reflns_limit_h_max 47
_diffrn_reflns_limit_h_min -52
_diffrn_reflns_limit_k_max 52
_diffrn_reflns_limit_k_min -41
_diffrn_reflns_limit_l_max 9
_diffrn_reflns_limit_l_min -12
_diffrn_reflns_number 31427
_diffrn_reflns_theta_full 27.40
_diffrn_reflns_theta_max 27.40
_diffrn_reflns_theta_min 1.73
_diffrn_standards_number 0
_exptl_absorpt_coefficient_mu 1.114
_exptl_absorpt_correction_T_max 0.890
_exptl_absorpt_correction_T_min 0.732
_exptl_absorpt_correction_type integration
_exptl_absorpt_process_details
;
Gaussian integration (Coppens, 1970)
;
_exptl_crystal_colour colourless
_exptl_crystal_density_diffrn 1.155
_exptl_crystal_density_method 'not measured'
_exptl_crystal_description block
_exptl_crystal_F_000 5040
_exptl_crystal_size_max 0.40
_exptl_crystal_size_mid 0.18
_exptl_crystal_size_min 0.15
_platon_squeeze_details
;
;
_refine_diff_density_max 0.476
_refine_diff_density_min -1.218
_refine_diff_density_rms 0.079
_refine_ls_extinction_method none
_refine_ls_goodness_of_fit_ref 1.076
_refine_ls_hydrogen_treatment constr
_refine_ls_matrix_type full
_refine_ls_number_parameters 312
_refine_ls_number_reflns 6764
_refine_ls_number_restraints 12
_refine_ls_restrained_S_all 1.075
_refine_ls_R_factor_all 0.1127
_refine_ls_R_factor_gt 0.0675
_refine_ls_shift/su_max 0.001
_refine_ls_shift/su_mean 0.000
_refine_ls_structure_factor_coef Fsqd
_refine_ls_weighting_details 'calc w=1/[\s^2^(Fo^2^)+(0.0372P)^2^+69.4330P] where P=(Fo^2^+2Fc^2^)/3'
_refine_ls_weighting_scheme calc
_refine_ls_wR_factor_gt 0.1210
_refine_ls_wR_factor_ref 0.1372
_reflns_number_gt 4520
_reflns_number_total 6764
_reflns_threshold_expression >2sigma(I)
_cod_data_source_file c2dt12472f.txt
_cod_data_source_block shelxle
_cod_original_cell_volume 13660.5(7)
_cod_original_sg_symbol_H-M 'R -3'
_cod_database_code 7018746

loop_
_symmetry_equiv_pos_as_xyz
'x, y, z'
'-y, x-y, z'
'-x+y, -x, z'
'x+2/3, y+1/3, z+1/3'
'-y+2/3, x-y+1/3, z+1/3'
'-x+y+2/3, -x+1/3, z+1/3'
'x+1/3, y+2/3, z+2/3'
'-y+1/3, x-y+2/3, z+2/3'
'-x+y+1/3, -x+2/3, z+2/3'
'-x, -y, -z'
'y, -x+y, -z'
'x-y, x, -z'
'-x+2/3, -y+1/3, -z+1/3'
'y+2/3, -x+y+1/3, -z+1/3'
'x-y+2/3, x+1/3, -z+1/3'
'-x+1/3, -y+2/3, -z+2/3'
'y+1/3, -x+y+2/3, -z+2/3'
'x-y+1/3, x+2/3, -z+2/3'

loop_
_atom_site_label
_atom_site_type_symbol
_atom_site_fract_x
_atom_site_fract_y
_atom_site_fract_z
_atom_site_U_iso_or_equiv
_atom_site_adp_type
_atom_site_occupancy
_atom_site_symmetry_multiplicity
_atom_site_calc_flag
_atom_site_refinement_flags
_atom_site_disorder_assembly
_atom_site_disorder_group
Ge1A Ge 0.101277(13) 0.270005(12) 0.07052(4) 0.03218(14) Uani 0.93 1 d P A 1
Cl1A Cl 0.08114(3) 0.31102(3) 0.02392(12) 0.0431(3) Uani 0.90 1 d PU A 1
N1 N 0.07956(8) 0.25553(8) 0.2670(3) 0.0274(6) Uani 1 1 d . . .
C14 C 0.02049(10) 0.19358(10) 0.0006(4) 0.0296(8) Uani 1 1 d . A .
N2 N 0.05016(8) 0.22224(8) 0.0840(3) 0.0298(7) Uani 1 1 d . . .
C3 C 0.12414(10) 0.27251(10) 0.4618(4) 0.0296(8) Uani 1 1 d . . .
C2 C 0.09026(10) 0.26847(10) 0.4087(3) 0.0270(8) Uani 1 1 d . A .
C1 C 0.05052(10) 0.22299(10) 0.2244(4) 0.0269(7) Uani 1 1 d . A .
C4 C 0.13664(12) 0.28966(11) 0.5931(4) 0.0381(9) Uani 1 1 d . A .
H4 H 0.1594 0.2930 0.6290 0.046 Uiso 1 1 d R . .
C26 C 0.02484(10) 0.19056(10) 0.3168(4) 0.0283(8) Uani 1 1 d . . .
H26A H -0.0002 0.1768 0.2747 0.034 Uiso 1 1 d R A .
H26B H 0.0224 0.2001 0.4072 0.034 Uiso 1 1 d R . .
C7 C 0.06801(10) 0.27996(10) 0.4866(4) 0.0308(8) Uani 1 1 d . . .
C15 C 0.02737(11) 0.16868(10) -0.0781(4) 0.0315(8) Uani 1 1 d . . .
C8 C 0.14769(11) 0.25944(11) 0.3816(4) 0.0335(8) Uani 1 1 d . A .
H8 H 0.1328 0.2449 0.3003 0.040 Uiso 1 1 d R . .
C23 C -0.02158(13) 0.22120(13) 0.0689(4) 0.0464(11) Uani 1 1 d . A .
H23 H -0.0012 0.2345 0.1378 0.056 Uiso 1 1 d R . .
C19 C -0.01481(11) 0.19232(11) -0.0057(4) 0.0352(9) Uani 1 1 d . . .
C5 C 0.11582(13) 0.30148(12) 0.6696(4) 0.0426(10) Uani 1 1 d . . .
H5 H 0.1248 0.3133 0.7557 0.051 Uiso 1 1 d R A .
C16 C -0.00174(11) 0.14191(11) -0.1623(4) 0.0383(9) Uani 1 1 d . A .
H16 H 0.0026 0.1254 -0.2158 0.046 Uiso 1 1 d R . .
C27 C 0.04006(12) 0.16338(12) 0.3350(5) 0.0428(10) Uani 1 1 d . A .
H27A H 0.0433 0.1547 0.2440 0.051 Uiso 1 1 d R . .
H27B H 0.0648 0.1772 0.3792 0.051 Uiso 1 1 d R . .
C11 C 0.03120(11) 0.27548(11) 0.4329(4) 0.0394(9) Uani 1 1 d . A .
H11 H 0.0222 0.2568 0.3569 0.047 Uiso 1 1 d R . .
C6 C 0.08185(11) 0.29623(11) 0.6185(4) 0.0384(9) Uani 1 1 d . A .
H6 H 0.0678 0.3038 0.6726 0.046 Uiso 1 1 d R . .
C18 C -0.04273(12) 0.16472(13) -0.0895(4) 0.0454(10) Uani 1 1 d . A .
H18 H -0.0664 0.1629 -0.0928 0.054 Uiso 1 1 d R . .
C20 C 0.06579(12) 0.17116(12) -0.0803(4) 0.0425(10) Uani 1 1 d . A .
H20 H 0.0797 0.1855 0.0029 0.051 Uiso 1 1 d R . .
C17 C -0.03657(12) 0.13994(12) -0.1670(4) 0.0461(11) Uani 1 1 d . . .
H17 H -0.0558 0.1217 -0.2227 0.055 Uiso 1 1 d R A .
C9 C 0.15645(15) 0.23340(15) 0.4701(5) 0.0561(13) Uani 1 1 d . . .
H9A H 0.1719 0.2472 0.5489 0.067 Uiso 1 1 d R A .
H9B H 0.1699 0.2244 0.4137 0.067 Uiso 1 1 d R . .
H9C H 0.1332 0.2122 0.5029 0.067 Uiso 1 1 d R . .
C28 C 0.01437(13) 0.12919(13) 0.4233(5) 0.0519(12) Uani 1 1 d . . .
H28A H -0.0103 0.1150 0.3788 0.062 Uiso 1 1 d R A .
H28B H 0.0109 0.1376 0.5143 0.062 Uiso 1 1 d R . .
C10 C 0.18440(12) 0.29345(13) 0.3260(5) 0.0538(12) Uani 1 1 d . . .
H10A H 0.1782 0.3089 0.2680 0.065 Uiso 1 1 d R A .
H10B H 0.1983 0.2845 0.2719 0.065 Uiso 1 1 d R . .
H10C H 0.1996 0.3082 0.4037 0.065 Uiso 1 1 d R . .
C13 C 0.03663(13) 0.31257(13) 0.3730(5) 0.0552(12) Uani 1 1 d . . .
H13A H 0.0446 0.3310 0.4470 0.066 Uiso 1 1 d R A .
H13B H 0.0133 0.3089 0.3333 0.066 Uiso 1 1 d R . .
H13C H 0.0558 0.3215 0.3016 0.066 Uiso 1 1 d R . .
C24 C -0.02016(14) 0.25044(13) -0.0336(5) 0.0560(12) Uani 1 1 d . . .
H24A H 0.0034 0.2619 -0.0840 0.067 Uiso 1 1 d R A .
H24B H -0.0223 0.2697 0.0173 0.067 Uiso 1 1 d R . .
H24C H -0.0409 0.2382 -0.0985 0.067 Uiso 1 1 d R . .
C12 C 0.00016(14) 0.26037(17) 0.5448(6) 0.0743(16) Uani 1 1 d . . .
H12A H -0.0018 0.2380 0.5872 0.089 Uiso 1 1 d R A .
H12B H -0.0239 0.2543 0.5045 0.089 Uiso 1 1 d R . .
H12C H 0.0071 0.2797 0.6149 0.089 Uiso 1 1 d R . .
C21 C 0.08807(15) 0.19348(18) -0.2086(5) 0.0754(17) Uani 1 1 d . . .
H21A H 0.0734 0.1819 -0.2915 0.090 Uiso 1 1 d R A .
H21B H 0.1116 0.1935 -0.2140 0.090 Uiso 1 1 d R . .
H21C H 0.0931 0.2191 -0.2015 0.090 Uiso 1 1 d R . .
C29 C 0.03123(19) 0.10370(18) 0.4465(8) 0.103(3) Uani 1 1 d . A .
H29A H 0.0261 0.0882 0.3646 0.124 Uiso 1 1 d R . .
H29B H 0.0201 0.0878 0.5271 0.124 Uiso 1 1 d R . .
H29C H 0.0582 0.1190 0.4597 0.124 Uiso 1 1 d R . .
C25 C -0.0590(2) 0.20308(18) 0.1463(7) 0.092(2) Uani 1 1 d . . .
H25A H -0.0794 0.1918 0.0797 0.111 Uiso 1 1 d R A .
H25B H -0.0609 0.2222 0.1987 0.111 Uiso 1 1 d R . .
H25C H -0.0606 0.1839 0.2092 0.111 Uiso 1 1 d R . .
C22 C 0.06322(16) 0.13249(15) -0.0750(6) 0.0741(17) Uani 1 1 d . . .
H22A H 0.0514 0.1186 -0.1591 0.089 Uiso 1 1 d R A .
H22B H 0.0485 0.1185 0.0048 0.089 Uiso 1 1 d R . .
H22C H 0.0884 0.1361 -0.0676 0.089 Uiso 1 1 d R . .
Ge1B Ge 0.08507(17) 0.27966(16) 0.0720(6) 0.0289(12) Uiso 0.07 1 d P A 2
Cl1B Cl 0.1367(4) 0.2770(4) 0.0071(14) 0.070(4) Uani 0.10 1 d PU A 2

loop_
_atom_site_aniso_label
_atom_site_aniso_U_11
_atom_site_aniso_U_22
_atom_site_aniso_U_33
_atom_site_aniso_U_23
_atom_site_aniso_U_13
_atom_site_aniso_U_12
Ge1A 0.0316(3) 0.0326(3) 0.0259(2) -0.00011(18) 0.00522(18) 0.0112(2)
Cl1A 0.0552(7) 0.0318(6) 0.0413(6) 0.0059(5) 0.0017(5) 0.0210(5)
N1 0.0254(15) 0.0269(16) 0.0260(15) -0.0027(12) 0.0024(12) 0.0101(13)
C14 0.034(2) 0.0296(19) 0.0225(18) 0.0025(14) 0.0009(15) 0.0138(17)
N2 0.0344(17) 0.0283(16) 0.0225(15) -0.0029(12) 0.0017(12) 0.0124(14)
C3 0.032(2) 0.0287(19) 0.0232(18) -0.0009(14) 0.0006(15) 0.0119(16)
C2 0.032(2) 0.0233(17) 0.0221(17) -0.0009(14) 0.0034(14) 0.0107(16)
C1 0.0303(19) 0.0257(18) 0.0260(18) 0.0002(14) 0.0038(14) 0.0150(16)
C4 0.042(2) 0.040(2) 0.033(2) -0.0049(17) -0.0056(17) 0.0199(19)
C26 0.0291(19) 0.0255(18) 0.0255(18) -0.0002(14) 0.0021(14) 0.0100(16)
C7 0.0299(19) 0.0262(19) 0.0308(19) -0.0019(15) 0.0045(15) 0.0098(16)
C15 0.035(2) 0.0280(19) 0.0266(19) -0.0018(15) 0.0000(15) 0.0116(17)
C8 0.034(2) 0.040(2) 0.0276(19) -0.0046(16) -0.0017(15) 0.0195(18)
C23 0.060(3) 0.062(3) 0.036(2) -0.009(2) -0.013(2) 0.045(3)
C19 0.045(2) 0.044(2) 0.0234(18) -0.0026(16) -0.0048(16) 0.027(2)
C5 0.056(3) 0.040(2) 0.024(2) -0.0093(17) -0.0012(18) 0.018(2)
C16 0.044(2) 0.034(2) 0.033(2) -0.0060(16) -0.0014(18) 0.0168(19)
C27 0.043(2) 0.038(2) 0.049(2) 0.0116(19) 0.0093(19) 0.021(2)
C11 0.032(2) 0.034(2) 0.050(2) -0.0105(18) 0.0031(18) 0.0151(18)
C6 0.042(2) 0.038(2) 0.031(2) -0.0069(17) 0.0085(17) 0.0169(19)
C18 0.040(2) 0.058(3) 0.042(2) -0.005(2) -0.0108(19) 0.028(2)
C20 0.037(2) 0.048(3) 0.044(2) -0.0174(19) -0.0023(18) 0.023(2)
C17 0.041(2) 0.043(2) 0.040(2) -0.0118(19) -0.0141(19) 0.011(2)
C9 0.074(3) 0.081(4) 0.043(3) -0.003(2) -0.007(2) 0.061(3)
C28 0.044(3) 0.045(3) 0.065(3) 0.017(2) 0.005(2) 0.022(2)
C10 0.040(3) 0.055(3) 0.055(3) -0.010(2) 0.011(2) 0.015(2)
C13 0.043(3) 0.052(3) 0.071(3) 0.001(2) -0.009(2) 0.024(2)
C24 0.059(3) 0.042(3) 0.066(3) -0.005(2) -0.011(2) 0.025(2)
C12 0.044(3) 0.085(4) 0.085(4) 0.018(3) 0.023(3) 0.026(3)
C21 0.048(3) 0.108(5) 0.054(3) -0.010(3) 0.015(2) 0.027(3)
C29 0.089(5) 0.068(4) 0.166(7) 0.063(4) 0.022(4) 0.049(4)
C25 0.128(6) 0.091(5) 0.091(5) 0.030(4) 0.060(4) 0.080(5)
C22 0.073(4) 0.072(4) 0.094(4) -0.037(3) -0.028(3) 0.048(3)
Cl1B 0.053(7) 0.094(10) 0.053(7) 0.009(7) 0.006(6) 0.029(7)

loop_
_atom_type_symbol
_atom_type_description
_atom_type_scat_dispersion_real
_atom_type_scat_dispersion_imag
_atom_type_scat_source
C C 0.0033 0.0016 'International Tables Vol C Tables 4.2.6.8 and 6.1.1.4'
H H 0.0000 0.0000 'International Tables Vol C Tables 4.2.6.8 and 6.1.1.4'
N N 0.0061 0.0033 'International Tables Vol C Tables 4.2.6.8 and 6.1.1.4'
Cl Cl 0.1484 0.1585 'International Tables Vol C Tables 4.2.6.8 and 6.1.1.4'
Ge Ge 0.1547 1.8001 'International Tables Vol C Tables 4.2.6.8 and 6.1.1.4'
O O 0.0106 0.0060 'International Tables Vol C Tables 4.2.6.8 and 6.1.1.4'

loop_
_exptl_crystal_face_index_h
_exptl_crystal_face_index_k
_exptl_crystal_face_index_l
_exptl_crystal_face_perp_dist
0 1 0 0.079
0 -1 0 0.049
0 0 -1 0.131
0 0 1 0.202
-1 0 0 0.051
1 0 0 0.082
1 -1 0 0.089
-1 1 0 0.079
-1 -1 0 0.041
1 1 0 0.076

loop_
_geom_angle_atom_site_label_1
_geom_angle_atom_site_label_2
_geom_angle_atom_site_label_3
_geom_angle
N2 Ge1A N1 64.68(11)
N2 Ge1A Cl1A 98.36(9)
N1 Ge1A Cl1A 97.53(9)
N2 Ge1A C1 32.70(11)
N1 Ge1A C1 32.26(11)
Cl1A Ge1A C1 102.63(9)
C1 N1 C2 127.7(3)
C1 N1 Ge1A 92.8(2)
C2 N1 Ge1A 139.0(2)
C1 N1 Ge1B 91.7(3)
C2 N1 Ge1B 137.1(3)
Ge1A N1 Ge1B 26.01(19)
C15 C14 C19 121.3(3)
C15 C14 N2 119.8(3)
C19 C14 N2 118.8(3)
C1 N2 C14 124.8(3)
C1 N2 Ge1A 92.7(2)
C14 N2 Ge1A 142.5(2)
C1 N2 Ge1B 92.1(3)
C14 N2 Ge1B 136.3(3)
Ge1A N2 Ge1B 26.21(19)
C2 C3 C4 118.2(3)
C2 C3 C8 122.3(3)
C4 C3 C8 119.4(3)
C3 C2 C7 121.7(3)
C3 C2 N1 118.9(3)
C7 C2 N1 119.2(3)
N1 C1 N2 108.9(3)
N1 C1 C26 125.7(3)
N2 C1 C26 125.1(3)
N1 C1 Ge1A 54.98(17)
N2 C1 Ge1A 54.57(17)
C26 C1 Ge1A 167.8(3)
N1 C1 Ge1B 56.1(2)
N2 C1 Ge1B 55.3(2)
C26 C1 Ge1B 170.8(3)
Ge1A C1 Ge1B 21.42(16)
C5 C4 C3 121.0(4)
C5 C4 H4 119.7
C3 C4 H4 119.3
C1 C26 C27 110.5(3)
C1 C26 H26A 109.5
C27 C26 H26A 108.6
C1 C26 H26B 109.7
C27 C26 H26B 110.4
H26A C26 H26B 108.1
C6 C7 C2 117.0(3)
C6 C7 C11 120.2(3)
C2 C7 C11 122.8(3)
C16 C15 C14 118.4(4)
C16 C15 C20 119.3(3)
C14 C15 C20 122.2(3)
C3 C8 C9 111.8(3)
C3 C8 C10 111.0(3)
C9 C8 C10 110.9(4)
C3 C8 H8 107.6
C9 C8 H8 107.8
C10 C8 H8 107.5
C19 C23 C25 112.4(4)
C19 C23 C24 110.8(4)
C25 C23 C24 109.3(4)
C19 C23 H23 108.1
C25 C23 H23 108.0
C24 C23 H23 108.0
C18 C19 C14 117.4(4)
C18 C19 C23 120.5(4)
C14 C19 C23 121.9(3)
C4 C5 C6 120.3(4)
C4 C5 H5 120.1
C6 C5 H5 119.7
C17 C16 C15 120.7(4)
C17 C16 H16 120.2
C15 C16 H16 119.1
C28 C27 C26 112.8(3)
C28 C27 H27A 108.7
C26 C27 H27A 109.9
C28 C27 H27B 109.3
C26 C27 H27B 108.2
H27A C27 H27B 107.9
C7 C11 C13 111.4(3)
C7 C11 C12 112.5(4)
C13 C11 C12 110.0(4)
C7 C11 H11 108.0
C13 C11 H11 107.7
C12 C11 H11 107.0
C5 C6 C7 121.7(4)
C5 C6 H6 119.2
C7 C6 H6 119.1
C17 C18 C19 122.1(4)
C17 C18 H18 119.1
C19 C18 H18 118.8
C15 C20 C21 109.7(4)
C15 C20 C22 113.2(4)
C21 C20 C22 110.8(4)
C15 C20 H20 107.5
C21 C20 H20 107.5
C22 C20 H20 107.8
C18 C17 C16 120.0(4)
C18 C17 H17 120.2
C16 C17 H17 119.8
C8 C9 H9A 109.6
C8 C9 H9B 109.2
H9A C9 H9B 109.5
C8 C9 H9C 109.6
H9A C9 H9C 109.5
H9B C9 H9C 109.5
C27 C28 C29 111.7(4)
C27 C28 H28A 109.7
C29 C28 H28A 110.2
C27 C28 H28B 109.2
C29 C28 H28B 107.8
H28A C28 H28B 108.1
C8 C10 H10A 109.5
C8 C10 H10B 109.6
H10A C10 H10B 109.5
C8 C10 H10C 109.3
H10A C10 H10C 109.5
H10B C10 H10C 109.5
C11 C13 H13A 108.8
C11 C13 H13B 110.5
H13A C13 H13B 109.5
C11 C13 H13C 109.1
H13A C13 H13C 109.5
H13B C13 H13C 109.5
C23 C24 H24A 109.9
C23 C24 H24B 109.2
H24A C24 H24B 109.5
C23 C24 H24C 109.3
H24A C24 H24C 109.5
H24B C24 H24C 109.5
C11 C12 H12A 109.6
C11 C12 H12B 110.7
H12A C12 H12B 109.5
C11 C12 H12C 108.1
H12A C12 H12C 109.5
H12B C12 H12C 109.5
C20 C21 H21A 109.3
C20 C21 H21B 109.8
H21A C21 H21B 109.5
C20 C21 H21C 109.3
H21A C21 H21C 109.5
H21B C21 H21C 109.5
C28 C29 H29A 107.9
C28 C29 H29B 110.9
H29A C29 H29B 109.5
C28 C29 H29C 109.6
H29A C29 H29C 109.5
H29B C29 H29C 109.5
C23 C25 H25A 109.2
C23 C25 H25B 109.2
H25A C25 H25B 109.4
C23 C25 H25C 110.0
H25A C25 H25C 109.5
H25B C25 H25C 109.5
C20 C22 H22A 109.6
C20 C22 H22B 109.8
H22A C22 H22B 109.5
C20 C22 H22C 109.0
H22A C22 H22C 109.5
H22B C22 H22C 109.5
N2 Ge1B N1 63.7(2)
N2 Ge1B Cl1B 95.3(5)
N1 Ge1B Cl1B 96.1(4)
N2 Ge1B C1 32.61(14)
N1 Ge1B C1 32.18(14)
Cl1B Ge1B C1 103.0(5)

loop_
_geom_bond_atom_site_label_1
_geom_bond_atom_site_label_2
_geom_bond_distance
Ge1A N2 2.019(3)
Ge1A N1 2.029(3)
Ge1A Cl1A 2.2400(12)
Ge1A C1 2.474(3)
N1 C1 1.322(4)
N1 C2 1.436(4)
N1 Ge1B 2.062(6)
C14 C15 1.397(5)
C14 C19 1.412(5)
C14 N2 1.429(4)
N2 C1 1.338(4)
N2 Ge1B 2.041(6)
C3 C2 1.399(5)
C3 C4 1.399(5)
C3 C8 1.515(5)
C2 C7 1.418(5)
C1 C26 1.493(5)
C1 Ge1B 2.482(7)
C4 C5 1.373(6)
C4 H4 0.9301
C26 C27 1.523(5)
C26 H26A 0.9701
C26 H26B 0.9700
C7 C6 1.401(5)
C7 C11 1.505(5)
C15 C16 1.394(5)
C15 C20 1.515(5)
C8 C9 1.529(6)
C8 C10 1.535(6)
C8 H8 0.9800
C23 C19 1.512(5)
C23 C25 1.512(7)
C23 C24 1.518(6)
C23 H23 0.9801
C19 C18 1.383(6)
C5 C6 1.377(6)
C5 H5 0.9299
C16 C17 1.379(6)
C16 H16 0.9300
C27 C28 1.510(6)
C27 H27A 0.9700
C27 H27B 0.9699
C11 C13 1.523(6)
C11 C12 1.528(6)
C11 H11 0.9799
C6 H6 0.9296
C18 C17 1.370(6)
C18 H18 0.9299
C20 C21 1.523(6)
C20 C22 1.524(6)
C20 H20 0.9800
C17 H17 0.9301
C9 H9A 0.9601
C9 H9B 0.9600
C9 H9C 0.9598
C28 C29 1.518(7)
C28 H28A 0.9699
C28 H28B 0.9699
C10 H10A 0.9598
C10 H10B 0.9601
C10 H10C 0.9600
C13 H13A 0.9600
C13 H13B 0.9601
C13 H13C 0.9601
C24 H24A 0.9600
C24 H24B 0.9603
C24 H24C 0.9600
C12 H12A 0.9602
C12 H12B 0.9600
C12 H12C 0.9599
C21 H21A 0.9601
C21 H21B 0.9596
C21 H21C 0.9603
C29 H29A 0.9599
C29 H29B 0.9600
C29 H29C 0.9597
C25 H25A 0.9600
C25 H25B 0.9601
C25 H25C 0.9598
C22 H22A 0.9599
C22 H22B 0.9600
C22 H22C 0.9602
Ge1B Cl1B 2.243(15)

loop_
_platon_squeeze_void_nr
_platon_squeeze_void_average_x
_platon_squeeze_void_average_y
_platon_squeeze_void_average_z
_platon_squeeze_void_volume
_platon_squeeze_void_count_electrons
1 0.000 0.000 -0.004 262.5 1.7
2 0.333 0.667 0.730 262.3 1.7
3 0.667 0.333 0.397 262.3 1.7
